data_4346589
loop_
_publ_author_name
'Chen, Yuxiang'
'Cao, Wei'
'Wang, Kang'
'Jiang, Jianzhuang'

_publ_section_title
;
 Unprecedented Phthalocyanines Bearing Eight Di-butylamino Peripheral
 Substituents: Synthesis, Spectroscopy, and Structure.
;
_journal_issue 20
_journal_name_full 'Inorganic chemistry'
_journal_page_first 9962
_journal_page_last 9967
_journal_paper_doi 10.1021/acs.inorgchem.5b01734
_journal_volume 54
_journal_year 2015
_chemical_formula_sum 'C96 H154 N16'
_chemical_formula_weight 1532.35
_space_group_IT_number 15
_space_group_name_Hall '-C 2yc'
_space_group_name_H-M_alt 'C 1 2/c 1'
_symmetry_cell_setting monoclinic
_symmetry_space_group_name_H-M 'C 1 2/c 1'
_atom_sites_solution_hydrogens geom
_atom_sites_solution_primary direct
_atom_sites_solution_secondary difmap
_audit_creation_method SHELXL-97
_cell_angle_alpha 90.00
_cell_angle_beta 116.117(6)
_cell_angle_gamma 90.00
_cell_formula_units_Z 4
_cell_length_a 20.0317(10)
_cell_length_b 27.6755(11)
_cell_length_c 18.5820(9)
_cell_measurement_reflns_used 3748
_cell_measurement_temperature 150(2)
_cell_measurement_theta_max 63.9453
_cell_measurement_theta_min 3.1395
_cell_volume 9249.8(9)
_computing_cell_refinement 'Bruker FRAMBO'
_computing_data_collection 'Bruker FRAMBO'
_computing_data_reduction 'Bruker SAINT'
_computing_molecular_graphics 'Bruker SHELXTL'
_computing_publication_material 'Bruker SHELXTL'
_computing_structure_refinement 'SHELXL-97 (Sheldrick, 1997)'
_computing_structure_solution 'SHELXS-97 (Sheldrick, 1990)'
_diffrn_ambient_temperature 150(2)
_diffrn_detector_area_resol_mean 16.2141
_diffrn_measured_fraction_theta_full 0.994
_diffrn_measured_fraction_theta_max 0.994
_diffrn_measurement_device_type 'multiwire proportional'
_diffrn_measurement_method 'phi and omega scans'
_diffrn_radiation_monochromator graphite
_diffrn_radiation_source 'fine-focus sealed tube'
_diffrn_radiation_type CuK\a
_diffrn_radiation_wavelength 1.54178
_diffrn_reflns_av_R_equivalents 0.0351
_diffrn_reflns_av_sigmaI/netI 0.0486
_diffrn_reflns_limit_h_max 23
_diffrn_reflns_limit_h_min -22
_diffrn_reflns_limit_k_max 31
_diffrn_reflns_limit_k_min -29
_diffrn_reflns_limit_l_max 21
_diffrn_reflns_limit_l_min -21
_diffrn_reflns_number 14782
_diffrn_reflns_theta_full 63.00
_diffrn_reflns_theta_max 63.00
_diffrn_reflns_theta_min 3.14
_exptl_absorpt_coefficient_mu 0.497
_exptl_absorpt_correction_T_max 1.00000
_exptl_absorpt_correction_T_min 0.95806
_exptl_absorpt_correction_type multi-scan
_exptl_absorpt_process_details
;
CrysAlisPro, Agilent Technologies,
Version 1.171.35.19 (release 27-10-2011 CrysAlis171 .NET)
(compiled Oct 27 2011,15:02:11)
Empirical absorption correction using spherical harmonics,
 implemented in SCALE3 ABSPACK scaling algorithm.
;
_exptl_crystal_colour green
_exptl_crystal_density_diffrn 1.100
_exptl_crystal_density_method 'not measured'
_exptl_crystal_description strip
_exptl_crystal_F_000 3368
_exptl_crystal_size_max 0.20
_exptl_crystal_size_mid 0.06
_exptl_crystal_size_min 0.04
_refine_diff_density_max 0.265
_refine_diff_density_min -0.242
_refine_diff_density_rms 0.041
_refine_ls_extinction_method none
_refine_ls_goodness_of_fit_ref 1.046
_refine_ls_hydrogen_treatment constr
_refine_ls_matrix_type full
_refine_ls_number_parameters 530
_refine_ls_number_reflns 7438
_refine_ls_number_restraints 59
_refine_ls_restrained_S_all 1.102
_refine_ls_R_factor_all 0.0845
_refine_ls_R_factor_gt 0.0575
_refine_ls_shift/su_max 0.000
_refine_ls_shift/su_mean 0.000
_refine_ls_structure_factor_coef Fsqd
_refine_ls_weighting_details 'calc w=1/[\s^2^(Fo^2^)+(0.0719P)^2^+4.9670P] where P=(Fo^2^+2Fc^2^)/3'
_refine_ls_weighting_scheme calc
_refine_ls_wR_factor_gt 0.1426
_refine_ls_wR_factor_ref 0.1557
_reflns_number_gt 5340
_reflns_number_total 7438
_reflns_threshold_expression >2sigma(I)
_cod_data_source_file ic5b01734_si_002.cif
_cod_data_source_block h2pc-2
_cod_depositor_comments
;
The following automatic conversions were performed:

data item '_symmetry_cell_setting' value 'Monoclinic' was changed to
'monoclinic' in accordance with the
/home/saulius/struct/COD-crude-data/automatic-downloads/DataCite-retrospective/ACS/depositions/lib/dictionaries/cif_core.dic
dictionary named 'cif_core.dic' version 2.4.2 last updated on
2011-04-26.

Automatic conversion script
Id: cif_fix_values 6909 2019-04-08 15:41:33Z antanas 
;
_cod_original_cell_volume 9249.8(7)
_cod_original_sg_symbol_H-M C2/c
_cod_database_code 4346589

loop_
_symmetry_equiv_pos_as_xyz
'x, y, z'
'-x, y, -z+1/2'
'x+1/2, y+1/2, z'
'-x+1/2, y+1/2, -z+1/2'
'-x, -y, -z'
'x, -y, z-1/2'
'-x+1/2, -y+1/2, -z'
'x+1/2, -y+1/2, z-1/2'

loop_
_atom_site_label
_atom_site_type_symbol
_atom_site_fract_x
_atom_site_fract_y
_atom_site_fract_z
_atom_site_U_iso_or_equiv
_atom_site_adp_type
_atom_site_occupancy
_atom_site_symmetry_multiplicity
_atom_site_calc_flag
_atom_site_refinement_flags
_atom_site_disorder_assembly
_atom_site_disorder_group
C4 C 0.45818(12) 0.18254(8) 0.09678(13) 0.0277(5) Uani 1 1 d . . .
C5 C 0.39957(12) 0.21267(8) 0.09841(13) 0.0259(5) Uani 1 1 d . . .
C7 C 0.43264(12) 0.16527(8) 0.01900(13) 0.0282(5) Uani 1 1 d . . .
C8 C 0.35929(12) 0.26686(8) 0.16843(13) 0.0263(5) Uani 1 1 d . . .
C10 C 0.19170(12) 0.17622(8) -0.21923(13) 0.0277(5) Uani 1 1 d . . .
C12 C 0.35757(12) 0.18442(8) -0.02444(13) 0.0269(5) Uani 1 1 d . . .
C13 C 0.47693(13) 0.13536(9) -0.00242(14) 0.0307(5) Uani 1 1 d . . .
H13 H 0.4595 0.1240 -0.0559 0.037 Uiso 1 1 calc R . .
C15 C 0.37358(12) 0.29844(8) 0.23594(13) 0.0272(5) Uani 1 1 d . . .
C17 C 0.52911(13) 0.17117(9) 0.15556(14) 0.0312(5) Uani 1 1 d . . .
H17 H 0.5462 0.1835 0.2084 0.037 Uiso 1 1 calc R . .
C18 C 0.54715(13) 0.12250(9) 0.05577(14) 0.0319(5) Uani 1 1 d . . .
C19 C 0.59973(13) 0.04227(9) 0.07950(16) 0.0378(6) Uani 1 1 d . . .
H19A H 0.5640 0.0197 0.0400 0.045 Uiso 1 1 calc R . .
H19B H 0.5851 0.0462 0.1236 0.045 Uiso 1 1 calc R . .
C20 C 0.57411(13) 0.14158(9) 0.13567(14) 0.0325(6) Uani 1 1 d . . .
C21 C 0.19350(13) 0.14201(9) -0.27355(14) 0.0310(5) Uani 1 1 d . . .
H21 H 0.2383 0.1252 -0.2627 0.037 Uiso 1 1 calc R . .
C22 C 0.43811(13) 0.30704(9) 0.30560(13) 0.0306(5) Uani 1 1 d . . .
H22 H 0.4822 0.2895 0.3161 0.037 Uiso 1 1 calc R . .
C23 C 0.43788(13) 0.34140(9) 0.35978(14) 0.0334(6) Uani 1 1 d . . .
C24 C 0.12962(13) 0.13247(9) -0.34367(14) 0.0317(5) Uani 1 1 d . . .
C25 C 0.58227(14) 0.08419(10) -0.04220(15) 0.0402(6) Uani 1 1 d . . .
H25A H 0.5298 0.0749 -0.0755 0.048 Uiso 1 1 calc R . .
H25B H 0.6140 0.0575 -0.0449 0.048 Uiso 1 1 calc R . .
C27 C 0.70513(14) 0.15337(10) 0.17660(17) 0.0441(7) Uani 1 1 d . . .
H27A H 0.6911 0.1524 0.1184 0.053 Uiso 1 1 calc R . .
H27B H 0.7525 0.1355 0.2045 0.053 Uiso 1 1 calc R . .
C28 C 0.66383(14) 0.12669(11) 0.27597(15) 0.0445(7) Uani 1 1 d . . .
H28A H 0.6551 0.1589 0.2933 0.053 Uiso 1 1 calc R . .
H28B H 0.7169 0.1185 0.3081 0.053 Uiso 1 1 calc R . .
C29 C 0.67705(14) 0.02010(10) 0.11314(18) 0.0457(7) Uani 1 1 d . . .
H29A H 0.7107 0.0386 0.1610 0.055 Uiso 1 1 calc R . .
H29B H 0.6964 0.0226 0.0726 0.055 Uiso 1 1 calc R . .
C30 C 0.20132(14) 0.08768(11) -0.39907(16) 0.0439(7) Uani 1 1 d . . .
H30A H 0.2329 0.0692 -0.3502 0.053 Uiso 1 1 calc R . .
H30B H 0.2265 0.1188 -0.3971 0.053 Uiso 1 1 calc R . .
C31 C 0.19419(17) 0.05930(13) -0.47252(18) 0.0554(8) Uani 1 1 d . . .
H31A H 0.2444 0.0557 -0.4699 0.067 Uiso 1 1 calc R . .
H31B H 0.1758 0.0265 -0.4697 0.067 Uiso 1 1 calc R . .
C32 C 0.59918(16) 0.12906(11) -0.07716(18) 0.0491(7) Uani 1 1 d . . .
H32A H 0.6497 0.1406 -0.0410 0.059 Uiso 1 1 calc R . .
H32B H 0.5634 0.1548 -0.0811 0.059 Uiso 1 1 calc R . .
C33 C 0.08440(14) 0.05424(10) -0.40523(15) 0.0394(6) Uani 1 1 d . . .
H33A H 0.0723 0.0384 -0.4573 0.047 Uiso 1 1 calc R . .
H33B H 0.0370 0.0651 -0.4060 0.047 Uiso 1 1 calc R . .
C34 C 0.61702(17) 0.09021(12) 0.29197(17) 0.0543(8) Uani 1 1 d . . .
H34A H 0.6141 0.0607 0.2606 0.065 Uiso 1 1 calc R . .
H34B H 0.5660 0.1032 0.2725 0.065 Uiso 1 1 calc R . .
C35 C 0.67702(17) -0.03291(11) 0.13611(19) 0.0553(8) Uani 1 1 d . . .
H35A H 0.6485 -0.0519 0.0868 0.066 Uiso 1 1 calc R . .
H35B H 0.7288 -0.0450 0.1603 0.066 Uiso 1 1 calc R . .
C36 C 0.6449(2) 0.07617(13) 0.37939(19) 0.0632(9) Uani 1 1 d . . .
H36A H 0.6935 0.0597 0.3976 0.076 Uiso 1 1 calc R . .
H36B H 0.6527 0.1058 0.4120 0.076 Uiso 1 1 calc R . .
C37 C 0.57408(14) 0.33971(11) 0.42787(18) 0.0508(8) Uani 1 1 d D C .
H37A H 0.5690 0.3449 0.3730 0.061 Uiso 1 1 calc R . .
H37B H 0.5842 0.3049 0.4406 0.061 Uiso 1 1 calc R . .
C38 C 0.59461(19) 0.11949(14) -0.15940(19) 0.0617(9) Uani 1 1 d . . .
H38A H 0.6316 0.0944 -0.1547 0.074 Uiso 1 1 calc R . .
H38B H 0.5447 0.1065 -0.1945 0.074 Uiso 1 1 calc R . .
C39 C 0.64410(18) -0.04163(13) 0.1943(2) 0.0649(9) Uani 1 1 d . . .
H39A H 0.6711 -0.0223 0.2428 0.097 Uiso 1 1 calc R . .
H39B H 0.6484 -0.0760 0.2085 0.097 Uiso 1 1 calc R . .
H39C H 0.5916 -0.0322 0.1693 0.097 Uiso 1 1 calc R . .
C40 C 0.11885(18) 0.01697(11) -0.33964(18) 0.0552(8) Uani 1 1 d . . .
H40A H 0.1342 0.0328 -0.2869 0.066 Uiso 1 1 calc R . .
H40B H 0.1640 0.0036 -0.3414 0.066 Uiso 1 1 calc R . .
C41 C 0.50046(19) 0.34042(13) 0.50561(17) 0.0649(10) Uani 1 1 d D C .
H41A H 0.4514 0.3504 0.5012 0.078 Uiso 1 1 calc R . .
H41B H 0.5388 0.3596 0.5493 0.078 Uiso 1 1 calc R . .
C42 C 0.71780(17) 0.20620(12) 0.2045(2) 0.0579(8) Uani 1 1 d . . .
H42A H 0.6689 0.2218 0.1891 0.070 Uiso 1 1 calc R . .
H42B H 0.7450 0.2069 0.2638 0.070 Uiso 1 1 calc R . .
C43 C 0.5921(2) 0.04366(14) 0.3933(2) 0.0801(11) Uani 1 1 d . . .
H43A H 0.5457 0.0611 0.3809 0.120 Uiso 1 1 calc R . .
H43B H 0.6144 0.0334 0.4495 0.120 Uiso 1 1 calc R . .
H43C H 0.5816 0.0152 0.3587 0.120 Uiso 1 1 calc R . .
C44 C 0.63962(17) 0.36893(14) 0.4864(2) 0.0906(16) Uani 1 1 d D . .
H44A H 0.6869 0.3539 0.4931 0.109 Uiso 1 1 calc R A 1
H44B H 0.6391 0.3700 0.5394 0.109 Uiso 1 1 calc R A 1
C45 C 0.14344(19) 0.08115(13) -0.55295(19) 0.0621(9) Uani 1 1 d . . .
H45A H 0.1393 0.0583 -0.5957 0.075 Uiso 1 1 calc R . .
H45B H 0.0932 0.0850 -0.5557 0.075 Uiso 1 1 calc R . .
C47 C 0.0658(2) -0.02385(12) -0.3479(2) 0.0644(9) Uani 1 1 d . . .
H47A H 0.0220 -0.0103 -0.3435 0.077 Uiso 1 1 calc R . .
H47B H 0.0481 -0.0380 -0.4021 0.077 Uiso 1 1 calc R . .
C48 C 0.7603(2) 0.23467(14) 0.1705(2) 0.0728(10) Uani 1 1 d . . .
H48A H 0.8026 0.2150 0.1730 0.087 Uiso 1 1 calc R . .
H48B H 0.7809 0.2639 0.2036 0.087 Uiso 1 1 calc R . .
C49 C 0.6083(2) 0.16337(16) -0.1984(2) 0.0825(12) Uani 1 1 d . . .
H49A H 0.5718 0.1884 -0.2036 0.124 Uiso 1 1 calc R . .
H49B H 0.6035 0.1548 -0.2516 0.124 Uiso 1 1 calc R . .
H49C H 0.6585 0.1756 -0.1654 0.124 Uiso 1 1 calc R . .
C50 C 0.7122(3) 0.24982(18) 0.0836(3) 0.1112(17) Uani 1 1 d . . .
H50A H 0.6889 0.2212 0.0513 0.167 Uiso 1 1 calc R . .
H50B H 0.7433 0.2658 0.0623 0.167 Uiso 1 1 calc R . .
H50C H 0.6735 0.2722 0.0816 0.167 Uiso 1 1 calc R . .
C52 C 0.5123(3) 0.28711(16) 0.5288(2) 0.0899(13) Uani 1 1 d D . .
H52A H 0.5649 0.2793 0.5433 0.108 Uiso 1 1 calc R B 1
H52B H 0.4815 0.2680 0.4804 0.108 Uiso 1 1 calc R B 1
C53 C 0.1684(2) 0.12900(17) -0.5694(2) 0.0830(12) Uani 1 1 d . . .
H53A H 0.1710 0.1523 -0.5286 0.124 Uiso 1 1 calc R . .
H53B H 0.1330 0.1404 -0.6225 0.124 Uiso 1 1 calc R . .
H53C H 0.2177 0.1256 -0.5680 0.124 Uiso 1 1 calc R . .
C56 C 0.0979(3) -0.06325(17) -0.2876(3) 0.1107(18) Uani 1 1 d U . .
H56A H 0.1368 -0.0800 -0.2962 0.166 Uiso 1 1 calc R . .
H56B H 0.0586 -0.0863 -0.2933 0.166 Uiso 1 1 calc R . .
H56C H 0.1192 -0.0494 -0.2335 0.166 Uiso 1 1 calc R . .
C62 C 0.24605(12) 0.19091(8) -0.14008(13) 0.0275(5) Uani 1 1 d . . .
C51A C 0.4950(4) 0.2690(2) 0.5980(3) 0.0782(16) Uani 0.688(5) 1 d PD C 1
H51A H 0.4434 0.2779 0.5867 0.094 Uiso 0.688(5) 1 calc PR C 1
H51B H 0.4991 0.2334 0.6017 0.094 Uiso 0.688(5) 1 calc PR C 1
C55A C 0.5480(5) 0.2909(3) 0.6758(4) 0.131(3) Uani 0.688(5) 1 d PDU C 1
H55A H 0.5990 0.2868 0.6825 0.196 Uiso 0.688(5) 1 calc PR C 1
H55B H 0.5425 0.2749 0.7200 0.196 Uiso 0.688(5) 1 calc PR C 1
H55C H 0.5371 0.3255 0.6758 0.196 Uiso 0.688(5) 1 calc PR C 1
C51B C 0.5264(9) 0.2958(4) 0.6173(5) 0.0782(16) Uani 0.312(5) 1 d PD C 2
H51C H 0.5696 0.3174 0.6454 0.094 Uiso 0.312(5) 1 calc PR C 2
H51D H 0.4822 0.3101 0.6198 0.094 Uiso 0.312(5) 1 calc PR C 2
C55B C 0.5420(12) 0.2454(5) 0.6530(9) 0.131(3) Uani 0.312(5) 1 d PDU C 2
H55D H 0.5027 0.2234 0.6182 0.196 Uiso 0.312(5) 1 calc PR C 2
H55E H 0.5432 0.2461 0.7063 0.196 Uiso 0.312(5) 1 calc PR C 2
H55F H 0.5901 0.2342 0.6575 0.196 Uiso 0.312(5) 1 calc PR C 2
N1 N 0.33954(10) 0.21299(7) 0.02467(11) 0.0267(4) Uani 1 1 d . . .
N2 N 0.28759(10) 0.27522(7) 0.11288(11) 0.0266(4) Uani 1 1 d . . .
H1 H 0.2673 0.2620 0.0677 0.057(10) Uiso 1 1 d R . .
N4 N 0.59415(11) 0.08973(8) 0.04042(12) 0.0359(5) Uani 1 1 d . . .
N5 N 0.64763(11) 0.12873(8) 0.19126(12) 0.0377(5) Uani 1 1 d . . .
N6 N 0.50369(11) 0.35239(8) 0.42971(13) 0.0429(6) Uani 1 1 d . . .
N7 N 0.13002(11) 0.09736(8) -0.39893(12) 0.0355(5) Uani 1 1 d . . .
N8 N 0.31403(10) 0.17324(7) -0.10127(11) 0.0282(4) Uani 1 1 d . . .
N9 N 0.40895(10) 0.23732(7) 0.16389(11) 0.0262(4) Uani 1 1 d . . .
C46A C 0.6327(8) 0.4217(3) 0.4513(7) 0.076(2) Uani 0.444(11) 1 d PDU D 1
H46A H 0.5986 0.4394 0.4676 0.092 Uiso 0.444(11) 1 calc PR D 1
H46B H 0.6823 0.4368 0.4809 0.092 Uiso 0.444(11) 1 calc PR D 1
C54A C 0.6084(9) 0.4337(5) 0.3647(8) 0.110(3) Uani 0.444(11) 1 d PDU D 1
H54A H 0.6068 0.4689 0.3580 0.165 Uiso 0.444(11) 1 calc PR D 1
H54B H 0.5588 0.4202 0.3326 0.165 Uiso 0.444(11) 1 calc PR D 1
H54C H 0.6436 0.4199 0.3469 0.165 Uiso 0.444(11) 1 calc PR D 1
C46B C 0.6350(6) 0.4231(3) 0.4819(6) 0.076(2) Uani 0.556(11) 1 d PDU D 2
H46C H 0.6753 0.4379 0.5298 0.092 Uiso 0.556(11) 1 calc PR D 2
H46D H 0.5865 0.4345 0.4773 0.092 Uiso 0.556(11) 1 calc PR D 2
C54B C 0.6438(7) 0.4350(4) 0.4061(8) 0.110(3) Uani 0.556(11) 1 d PDU D 2
H54D H 0.6886 0.4192 0.4086 0.165 Uiso 0.556(11) 1 calc PR D 2
H54E H 0.6483 0.4701 0.4021 0.165 Uiso 0.556(11) 1 calc PR D 2
H54F H 0.6002 0.4234 0.3589 0.165 Uiso 0.556(11) 1 calc PR D 2

loop_
_atom_site_aniso_label
_atom_site_aniso_U_11
_atom_site_aniso_U_22
_atom_site_aniso_U_33
_atom_site_aniso_U_23
_atom_site_aniso_U_13
_atom_site_aniso_U_12
C4 0.0260(11) 0.0265(12) 0.0269(12) 0.0000(10) 0.0084(10) 0.0010(9)
C5 0.0247(11) 0.0242(11) 0.0251(12) -0.0008(9) 0.0077(9) -0.0018(9)
C7 0.0263(12) 0.0278(12) 0.0260(12) -0.0008(10) 0.0075(10) -0.0008(9)
C8 0.0256(12) 0.0268(12) 0.0226(11) 0.0014(9) 0.0070(9) -0.0002(9)
C10 0.0278(12) 0.0278(12) 0.0248(12) 0.0015(10) 0.0090(10) 0.0009(9)
C12 0.0254(11) 0.0244(11) 0.0273(12) -0.0007(9) 0.0082(10) 0.0005(9)
C13 0.0306(12) 0.0308(13) 0.0272(12) -0.0036(10) 0.0094(10) 0.0015(10)
C15 0.0281(12) 0.0253(12) 0.0246(12) 0.0012(9) 0.0083(9) 0.0021(9)
C17 0.0298(12) 0.0302(13) 0.0282(12) -0.0013(10) 0.0078(10) 0.0016(10)
C18 0.0295(12) 0.0320(13) 0.0317(13) -0.0011(10) 0.0113(10) 0.0031(10)
C19 0.0320(13) 0.0342(14) 0.0416(14) -0.0020(11) 0.0112(11) 0.0052(11)
C20 0.0279(12) 0.0315(13) 0.0323(13) -0.0014(10) 0.0077(10) 0.0039(10)
C21 0.0324(12) 0.0302(13) 0.0274(12) -0.0001(10) 0.0106(10) 0.0046(10)
C22 0.0293(12) 0.0318(13) 0.0257(12) -0.0017(10) 0.0075(10) 0.0014(10)
C23 0.0319(13) 0.0347(13) 0.0263(12) -0.0048(10) 0.0061(10) 0.0007(10)
C24 0.0334(13) 0.0316(13) 0.0247(12) -0.0043(10) 0.0078(10) 0.0016(10)
C25 0.0359(14) 0.0438(15) 0.0382(14) -0.0070(12) 0.0137(11) 0.0083(12)
C27 0.0308(13) 0.0508(17) 0.0441(16) -0.0059(13) 0.0105(12) 0.0022(12)
C28 0.0361(14) 0.0504(17) 0.0330(14) -0.0001(12) 0.0024(11) 0.0108(12)
C29 0.0349(14) 0.0432(16) 0.0521(17) -0.0006(13) 0.0127(12) 0.0110(12)
C30 0.0388(14) 0.0500(17) 0.0393(15) -0.0159(13) 0.0139(12) 0.0013(12)
C31 0.0534(17) 0.064(2) 0.0497(18) -0.0255(15) 0.0236(14) -0.0043(15)
C32 0.0472(16) 0.0522(18) 0.0490(17) 0.0003(14) 0.0222(13) 0.0069(13)
C33 0.0383(14) 0.0390(15) 0.0335(14) -0.0080(11) 0.0090(11) 0.0013(11)
C34 0.0525(18) 0.063(2) 0.0407(16) 0.0033(14) 0.0138(14) 0.0090(15)
C35 0.0519(17) 0.0481(18) 0.0576(19) 0.0073(15) 0.0165(15) 0.0190(14)
C36 0.076(2) 0.063(2) 0.0460(18) 0.0052(16) 0.0226(16) 0.0171(18)
C37 0.0339(14) 0.0513(18) 0.0494(17) -0.0197(14) 0.0021(12) 0.0061(13)
C38 0.062(2) 0.075(2) 0.0472(18) 0.0042(16) 0.0227(16) 0.0020(17)
C39 0.060(2) 0.061(2) 0.066(2) 0.0194(17) 0.0201(17) 0.0162(16)
C40 0.0608(19) 0.0459(17) 0.0433(17) -0.0057(14) 0.0086(14) -0.0014(14)
C41 0.0594(19) 0.091(3) 0.0263(14) -0.0095(15) 0.0021(13) 0.0261(18)
C42 0.0499(17) 0.0568(19) 0.062(2) -0.0174(16) 0.0203(15) -0.0057(15)
C43 0.117(3) 0.065(2) 0.064(2) 0.0182(19) 0.045(2) 0.005(2)
C44 0.0337(17) 0.092(3) 0.110(3) -0.063(3) -0.0008(18) 0.0051(17)
C45 0.067(2) 0.079(2) 0.0442(17) -0.0241(16) 0.0286(16) -0.0164(18)
C47 0.076(2) 0.0508(19) 0.057(2) 0.0017(16) 0.0205(17) -0.0066(17)
C48 0.082(2) 0.061(2) 0.082(3) -0.017(2) 0.042(2) -0.0119(19)
C49 0.086(3) 0.097(3) 0.069(2) 0.019(2) 0.039(2) 0.010(2)
C50 0.161(5) 0.075(3) 0.081(3) 0.005(2) 0.039(3) -0.004(3)
C52 0.108(3) 0.100(3) 0.058(2) 0.017(2) 0.034(2) 0.029(3)
C53 0.083(3) 0.099(3) 0.073(3) -0.004(2) 0.039(2) -0.024(2)
C56 0.141(4) 0.077(3) 0.074(3) 0.021(2) 0.011(3) -0.021(3)
C62 0.0284(12) 0.0268(12) 0.0232(11) -0.0001(9) 0.0076(10) -0.0003(9)
C51A 0.103(4) 0.065(4) 0.051(3) 0.007(3) 0.020(3) -0.013(3)
C55A 0.168(5) 0.122(5) 0.074(4) 0.021(4) 0.028(4) -0.029(5)
C51B 0.103(4) 0.065(4) 0.051(3) 0.007(3) 0.020(3) -0.013(3)
C55B 0.168(5) 0.122(5) 0.074(4) 0.021(4) 0.028(4) -0.029(5)
N1 0.0253(9) 0.0266(10) 0.0226(10) -0.0025(8) 0.0055(8) 0.0004(8)
N2 0.0261(10) 0.0279(10) 0.0207(10) -0.0034(8) 0.0057(8) -0.0006(8)
N4 0.0339(11) 0.0361(12) 0.0347(11) -0.0040(9) 0.0124(9) 0.0071(9)
N5 0.0266(11) 0.0431(12) 0.0340(12) -0.0022(10) 0.0046(9) 0.0078(9)
N6 0.0337(11) 0.0489(14) 0.0307(11) -0.0128(10) 0.0000(9) 0.0074(10)
N7 0.0328(11) 0.0378(12) 0.0301(11) -0.0112(9) 0.0085(9) 0.0014(9)
N8 0.0272(10) 0.0299(10) 0.0240(10) -0.0024(8) 0.0079(8) 0.0010(8)
N9 0.0252(10) 0.0267(10) 0.0233(10) -0.0014(8) 0.0075(8) 0.0002(8)
C46A 0.052(2) 0.077(3) 0.098(6) -0.074(4) 0.031(4) -0.0164(19)
C54A 0.122(6) 0.078(4) 0.132(7) -0.023(5) 0.059(5) -0.032(4)
C46B 0.052(2) 0.077(3) 0.098(6) -0.074(4) 0.031(4) -0.0164(19)
C54B 0.122(6) 0.078(4) 0.132(7) -0.023(5) 0.059(5) -0.032(4)

loop_
_atom_type_symbol
_atom_type_description
_atom_type_scat_dispersion_real
_atom_type_scat_dispersion_imag
_atom_type_scat_source
C C 0.0181 0.0091 'International Tables Vol C Tables 4.2.6.8 and 6.1.1.4'
H H 0.0000 0.0000 'International Tables Vol C Tables 4.2.6.8 and 6.1.1.4'
N N 0.0311 0.0180 'International Tables Vol C Tables 4.2.6.8 and 6.1.1.4'

loop_
_geom_angle_atom_site_label_1
_geom_angle_atom_site_label_2
_geom_angle_atom_site_label_3
_geom_angle
_geom_angle_site_symmetry_1
_geom_angle_site_symmetry_3
C7 C4 C17 121.3(2) . .
C7 C4 C5 106.79(19) . .
C17 C4 C5 131.9(2) . .
N9 C5 N1 128.2(2) . .
N9 C5 C4 121.49(19) . .
N1 C5 C4 110.19(19) . .
C4 C7 C13 120.8(2) . .
C4 C7 C12 105.6(2) . .
C13 C7 C12 133.6(2) . .
N9 C8 N2 128.8(2) . .
N9 C8 C15 124.18(19) . .
N2 C8 C15 106.98(19) . .
C15 C10 C21 120.1(2) 7 .
C15 C10 C62 107.3(2) 7 .
C21 C10 C62 132.6(2) . .
N8 C12 N1 127.1(2) . .
N8 C12 C7 122.3(2) . .
N1 C12 C7 110.55(19) . .
C18 C13 C7 118.9(2) . .
C22 C15 C10 121.2(2) . 7
C22 C15 C8 131.1(2) . .
C10 C15 C8 107.59(19) 7 .
C20 C17 C4 118.9(2) . .
C13 C18 N4 122.6(2) . .
C13 C18 C20 120.0(2) . .
N4 C18 C20 117.4(2) . .
N4 C19 C29 113.8(2) . .
C17 C20 N5 122.8(2) . .
C17 C20 C18 120.0(2) . .
N5 C20 C18 117.1(2) . .
C24 C21 C10 120.0(2) . .
C23 C22 C15 119.7(2) . .
C22 C23 N6 120.9(2) . .
C22 C23 C24 119.7(2) . 7
N6 C23 C24 119.4(2) . 7
C21 C24 N7 120.8(2) . .
C21 C24 C23 119.4(2) . 7
N7 C24 C23 119.8(2) . 7
N4 C25 C32 113.9(2) . .
N5 C27 C42 114.0(2) . .
N5 C28 C34 112.3(2) . .
C19 C29 C35 112.1(2) . .
N7 C30 C31 113.0(2) . .
C45 C31 C30 115.8(3) . .
C25 C32 C38 111.5(3) . .
N7 C33 C40 116.1(2) . .
C28 C34 C36 114.7(3) . .
C39 C35 C29 114.0(3) . .
C43 C36 C34 112.6(3) . .
N6 C37 C44 113.1(2) . .
C49 C38 C32 113.8(3) . .
C33 C40 C47 112.1(2) . .
N6 C41 C52 114.8(3) . .
C48 C42 C27 113.6(3) . .
C46B C44 C37 118.6(5) . .
C46B C44 C46A 20.4(5) . .
C37 C44 C46A 107.8(5) . .
C53 C45 C31 114.6(3) . .
C56 C47 C40 114.8(3) . .
C42 C48 C50 112.4(4) . .
C41 C52 C51A 118.8(4) . .
C41 C52 C51B 94.7(5) . .
C51A C52 C51B 35.0(5) . .
N8 C62 N2 127.3(2) . 7
N8 C62 C10 125.6(2) . .
N2 C62 C10 107.06(18) 7 .
C55A C51A C52 110.3(5) . .
C55B C51B C52 103.1(9) . .
C5 N1 C12 106.86(18) . .
C8 N2 C62 111.06(18) . 7
C18 N4 C25 117.6(2) . .
C18 N4 C19 112.4(2) . .
C25 N4 C19 111.5(2) . .
C20 N5 C28 117.4(2) . .
C20 N5 C27 113.4(2) . .
C28 N5 C27 113.5(2) . .
C23 N6 C37 116.3(2) . .
C23 N6 C41 114.4(2) . .
C37 N6 C41 114.5(2) . .
C24 N7 C30 116.53(19) . .
C24 N7 C33 114.3(2) . .
C30 N7 C33 115.2(2) . .
C62 N8 C12 121.7(2) . .
C8 N9 C5 124.60(19) . .
C54A C46A C44 125.1(8) . .
C44 C46B C54B 103.7(7) . .

loop_
_geom_bond_atom_site_label_1
_geom_bond_atom_site_label_2
_geom_bond_distance
_geom_bond_site_symmetry_2
C4 C7 1.389(3) .
C4 C17 1.394(3) .
C4 C5 1.451(3) .
C5 N9 1.334(3) .
C5 N1 1.369(3) .
C7 C13 1.393(3) .
C7 C12 1.458(3) .
C8 N9 1.319(3) .
C8 N2 1.370(3) .
C8 C15 1.450(3) .
C10 C15 1.393(3) 7
C10 C21 1.396(3) .
C10 C62 1.451(3) .
C12 N8 1.341(3) .
C12 N1 1.371(3) .
C13 C18 1.391(3) .
C15 C22 1.389(3) .
C15 C10 1.393(3) 7
C17 C20 1.383(3) .
C18 N4 1.424(3) .
C18 C20 1.438(3) .
C19 N4 1.481(3) .
C19 C29 1.521(3) .
C20 N5 1.422(3) .
C21 C24 1.392(3) .
C22 C23 1.386(3) .
C23 N6 1.418(3) .
C23 C24 1.444(3) 7
C24 N7 1.416(3) .
C24 C23 1.444(3) 7
C25 N4 1.454(3) .
C25 C32 1.507(4) .
C27 N5 1.464(4) .
C27 C42 1.535(4) .
C28 N5 1.462(3) .
C28 C34 1.494(4) .
C29 C35 1.528(4) .
C30 N7 1.454(3) .
C30 C31 1.526(4) .
C31 C45 1.515(5) .
C32 C38 1.513(4) .
C33 N7 1.476(3) .
C33 C40 1.511(4) .
C34 C36 1.518(4) .
C35 C39 1.513(5) .
C36 C43 1.495(5) .
C37 N6 1.468(4) .
C37 C44 1.518(4) .
C38 C49 1.500(5) .
C40 C47 1.513(5) .
C41 N6 1.478(4) .
C41 C52 1.526(5) .
C42 C48 1.490(5) .
C44 C46B 1.502(8) .
C44 C46A 1.581(8) .
C45 C53 1.494(5) .
C47 C56 1.491(5) .
C48 C50 1.530(6) .
C52 C51A 1.556(6) .
C52 C51B 1.560(8) .
C62 N8 1.323(3) .
C62 N2 1.374(3) 7
C51A C55A 1.494(7) .
C51B C55B 1.517(10) .
N2 C62 1.374(3) 7
C46A C54A 1.498(9) .
C46B C54B 1.532(8) .
